data_4301149
loop_
_publ_author_name
'Matthias Westerhausen'
'Carsten Glock'
'Helmar G\"orls'

_publ_contact_author
;
      Matthias Westerhausen
      Institut f\"ur anorganische und analytische Chemie
      Friedrich-Schiller-Universit\"at Jena
      August-Bebel-Str. 2
      07743 Jena
      Germany
;
_publ_contact_author_email m.we@uni-jena.de
_publ_contact_author_fax '03641 948 102'
_publ_contact_author_phone '03641 948 110'
_publ_section_title
;
Alkyl-Substituted Amides as Ligands in Homometallic and Heterobimetallic
Calcium Complexes
;
_journal_name_full 'Inorganic Chemistry'
_journal_page_first 394
_journal_page_last 399
_journal_paper_doi 10.1021/ic801857m
_journal_volume 48
_journal_year 2009
_chemical_formula_moiety 'C60 H62 Ca K2 N4 O3'
_chemical_formula_sum 'C60 H62 Ca K2 N4 O3'
_chemical_formula_weight 1005.42
_chemical_name_systematic
; 
 ? 
;
_space_group_IT_number 43
_symmetry_cell_setting orthorhombic
_symmetry_space_group_name_Hall 'F 2 -2d'
_symmetry_space_group_name_H-M 'F d d 2'
_atom_sites_solution_hydrogens geom
_atom_sites_solution_primary direct
_atom_sites_solution_secondary difmap
_audit_creation_method SHELXL-97
_cell_angle_alpha 90.00
_cell_angle_beta 90.00
_cell_angle_gamma 90.00
_cell_formula_units_Z 16
_cell_length_a 30.6638(6)
_cell_length_b 33.8849(8)
_cell_length_c 20.4672(4)
_cell_measurement_reflns_used 35570
_cell_measurement_temperature 183(2)
_cell_measurement_theta_max 27.50
_cell_measurement_theta_min 2.16
_cell_volume 21266.2(8)
_computing_cell_refinement DENZO
_computing_data_collection COLLECT
_computing_data_reduction DENZO
_computing_molecular_graphics SHELXTL/PC
_computing_publication_material SHELXL-97
_computing_structure_refinement 'SHELXL-97 (Sheldrick, 1997)'
_computing_structure_solution 'SHELXS-97 (Sheldrick, 1990)'
_diffrn_ambient_temperature 183(2)
_diffrn_measured_fraction_theta_full 0.992
_diffrn_measured_fraction_theta_max 0.992
_diffrn_measurement_device_type KappaCCD
_diffrn_measurement_method 'phi- + omega-scan'
_diffrn_radiation_monochromator graphite
_diffrn_radiation_source 'fine-focus sealed tube'
_diffrn_radiation_type MoK\a
_diffrn_radiation_wavelength 0.71073
_diffrn_reflns_av_R_equivalents 0.0599
_diffrn_reflns_av_sigmaI/netI 0.0637
_diffrn_reflns_limit_h_max 36
_diffrn_reflns_limit_h_min -38
_diffrn_reflns_limit_k_max 41
_diffrn_reflns_limit_k_min -43
_diffrn_reflns_limit_l_max 26
_diffrn_reflns_limit_l_min -22
_diffrn_reflns_number 35570
_diffrn_reflns_theta_full 27.50
_diffrn_reflns_theta_max 27.50
_diffrn_reflns_theta_min 2.16
_exptl_absorpt_coefficient_mu 0.323
_exptl_absorpt_correction_type none
_exptl_crystal_colour colourless
_exptl_crystal_density_diffrn 1.256
_exptl_crystal_density_method 'not measured'
_exptl_crystal_description prism
_exptl_crystal_F_000 8512
_exptl_crystal_size_max 0.04
_exptl_crystal_size_mid 0.04
_exptl_crystal_size_min 0.04
_refine_diff_density_max 1.229
_refine_diff_density_min -0.413
_refine_diff_density_rms 0.060
_refine_ls_abs_structure_details 'Flack H D (1983), Acta Cryst. A39, 876-881'
_refine_ls_abs_structure_Flack 0.02(4)
_refine_ls_extinction_method none
_refine_ls_goodness_of_fit_ref 1.015
_refine_ls_hydrogen_treatment constr
_refine_ls_matrix_type full
_refine_ls_number_parameters 608
_refine_ls_number_reflns 11630
_refine_ls_number_restraints 1
_refine_ls_restrained_S_all 1.015
_refine_ls_R_factor_all 0.0920
_refine_ls_R_factor_gt 0.0567
_refine_ls_shift/su_max 0.001
_refine_ls_shift/su_mean 0.000
_refine_ls_structure_factor_coef Fsqd
_refine_ls_weighting_details 'calc w=1/[\s^2^(Fo^2^)+(0.0709P)^2^+48.8838P] where P=(Fo^2^+2Fc^2^)/3'
_refine_ls_weighting_scheme calc
_refine_ls_wR_factor_gt 0.1308
_refine_ls_wR_factor_ref 0.1496
_reflns_number_gt 8375
_reflns_number_total 11630
_reflns_threshold_expression >2sigma(I)
_cod_data_source_file ic801857m_si_001_1.cif
_cod_data_source_block FO3404
_cod_depositor_comments
;
The following automatic conversions were performed:
'_exptl_absorpt_correction_type' value 'NONE' changed to 'none' according
to '/home/saulius/struct/CIF-dictionaries/cif_core.dic' dictionary named
'cif_core.dic' version 2.4.1 from 2010-06-29.

Automatic conversion script
Id: cif_fix_enum 1527 2010-12-29 10:47:43Z saulius 
;
_cod_original_sg_symbol_Hall F2-2d
_cod_database_code 4301149

loop_
_symmetry_equiv_pos_as_xyz
'x, y, z'
'-x, -y, z'
'x+1/4, -y+1/4, z+1/4'
'-x+1/4, y+1/4, z+1/4'
'x, y+1/2, z+1/2'
'-x, -y+1/2, z+1/2'
'x+1/4, -y+3/4, z+3/4'
'-x+1/4, y+3/4, z+3/4'
'x+1/2, y, z+1/2'
'-x+1/2, -y, z+1/2'
'x+3/4, -y+1/4, z+3/4'
'-x+3/4, y+1/4, z+3/4'
'x+1/2, y+1/2, z'
'-x+1/2, -y+1/2, z'
'x+3/4, -y+3/4, z+1/4'
'-x+3/4, y+3/4, z+1/4'

loop_
_atom_site_label
_atom_site_type_symbol
_atom_site_fract_x
_atom_site_fract_y
_atom_site_fract_z
_atom_site_U_iso_or_equiv
_atom_site_adp_type
_atom_site_occupancy
_atom_site_symmetry_multiplicity
_atom_site_calc_flag
_atom_site_refinement_flags
_atom_site_disorder_assembly
_atom_site_disorder_group
Ca1 Ca -0.2500 0.2500 0.12895(6) 0.02656(19) Uani 1 2 d S . .
Ca2 Ca -0.2500 0.2500 0.62977(6) 0.02495(19) Uani 1 2 d S . .
K1 K -0.2500 0.2500 -0.07256(6) 0.0360(3) Uani 1 2 d S . .
K2 K -0.2500 0.2500 0.32687(6) 0.0400(3) Uani 1 2 d S . .
K3 K -0.11274(3) 0.24403(3) 0.68255(5) 0.0425(2) Uani 1 1 d . . .
O1 O -0.04725(11) 0.28345(10) 0.73410(19) 0.0645(9) Uani 1 1 d . . .
O2 O -0.07563(13) 0.18247(10) 0.7375(2) 0.0708(10) Uani 1 1 d . . .
O3 O -0.06823(11) 0.21699(10) 0.57821(15) 0.0545(8) Uani 1 1 d . . .
C1 C -0.05572(19) 0.31078(18) 0.7850(3) 0.0670(14) Uani 1 1 d . . .
H1A H -0.0854 0.3066 0.8028 0.080 Uiso 1 1 calc R . .
H1B H -0.0537 0.3381 0.7682 0.080 Uiso 1 1 calc R . .
C2 C -0.0235(2) 0.3044(2) 0.8353(4) 0.098(2) Uiso 1 1 d . . .
H2A H -0.0358 0.2880 0.8709 0.117 Uiso 1 1 calc R . .
H2B H -0.0139 0.3299 0.8540 0.117 Uiso 1 1 calc R . .
C3 C 0.01415(17) 0.28360(17) 0.8035(3) 0.0636(14) Uani 1 1 d . . .
H3A H 0.0213 0.2588 0.8268 0.076 Uiso 1 1 calc R . .
H3B H 0.0404 0.3007 0.8025 0.076 Uiso 1 1 calc R . .
C4 C -0.00220(15) 0.27515(15) 0.7347(3) 0.0555(12) Uani 1 1 d . . .
H4A H 0.0132 0.2920 0.7027 0.067 Uiso 1 1 calc R . .
H4B H 0.0030 0.2472 0.7232 0.067 Uiso 1 1 calc R . .
C5 C -0.0559(3) 0.1816(2) 0.7945(4) 0.101(2) Uiso 1 1 d . . .
H5A H -0.0652 0.1930 0.8346 0.121 Uiso 1 1 calc R . .
C6 C -0.0180(3) 0.1600(3) 0.7822(5) 0.131(3) Uiso 1 1 d . . .
H6A H -0.0081 0.1461 0.8221 0.157 Uiso 1 1 calc R . .
H6B H 0.0057 0.1775 0.7669 0.157 Uiso 1 1 calc R . .
C7 C -0.0314(3) 0.1281(3) 0.7251(5) 0.120(3) Uiso 1 1 d . . .
H7A H -0.0123 0.1299 0.6863 0.144 Uiso 1 1 calc R . .
H7B H -0.0322 0.1007 0.7415 0.144 Uiso 1 1 calc R . .
C8 C -0.0743(3) 0.1436(2) 0.7129(4) 0.103(2) Uiso 1 1 d . . .
H8A H -0.0975 0.1301 0.6921 0.123 Uiso 1 1 calc R . .
C9 C -0.02980(16) 0.23751(14) 0.5601(3) 0.0528(12) Uani 1 1 d . . .
H9A H -0.0036 0.2239 0.5770 0.063 Uiso 1 1 calc R . .
H9B H -0.0302 0.2648 0.5773 0.063 Uiso 1 1 calc R . .
C10 C -0.02999(18) 0.23756(15) 0.4863(3) 0.0606(13) Uani 1 1 d . . .
H10A H -0.0472 0.2599 0.4689 0.073 Uiso 1 1 calc R . .
H10B H 0.0000 0.2390 0.4686 0.073 Uiso 1 1 calc R . .
C11 C -0.05107(14) 0.19872(14) 0.4702(2) 0.0464(10) Uani 1 1 d . . .
H11A H -0.0664 0.2000 0.4276 0.056 Uiso 1 1 calc R . .
H11B H -0.0292 0.1772 0.4688 0.056 Uiso 1 1 calc R . .
C12 C -0.08262(14) 0.19273(14) 0.5250(2) 0.0469(10) Uani 1 1 d . . .
H12A H -0.1124 0.2005 0.5113 0.056 Uiso 1 1 calc R . .
H12B H -0.0831 0.1646 0.5383 0.056 Uiso 1 1 calc R . .
N1A N -0.21421(10) 0.20922(9) 0.04958(15) 0.0322(7) Uani 1 1 d . . .
C1A C -0.23906(12) 0.17920(10) 0.02047(19) 0.0312(8) Uani 1 1 d . . .
C2A C -0.22867(13) 0.16152(11) -0.03985(18) 0.0332(8) Uani 1 1 d . . .
H2AA H -0.2018 0.1679 -0.0603 0.040 Uiso 1 1 calc R . .
C3A C -0.25627(14) 0.13529(12) -0.0698(2) 0.0405(9) Uani 1 1 d . . .
H3AA H -0.2483 0.1242 -0.1108 0.049 Uiso 1 1 calc R . .
C4A C -0.29543(14) 0.12476(13) -0.0416(2) 0.0457(10) Uani 1 1 d . . .
H4AA H -0.3142 0.1063 -0.0623 0.055 Uiso 1 1 calc R . .
C5A C -0.30681(14) 0.14180(13) 0.0181(2) 0.0451(10) Uani 1 1 d . . .
H5AA H -0.3340 0.1355 0.0377 0.054 Uiso 1 1 calc R . .
C6A C -0.27886(13) 0.16777(12) 0.0488(2) 0.0378(9) Uani 1 1 d . . .
H6AA H -0.2867 0.1782 0.0902 0.045 Uiso 1 1 calc R . .
C7A C -0.16887(12) 0.20685(11) 0.04624(17) 0.0291(8) Uani 1 1 d . . .
C8A C -0.14566(13) 0.17104(12) 0.04858(19) 0.0351(9) Uani 1 1 d . . .
H8AA H -0.1613 0.1468 0.0494 0.042 Uiso 1 1 calc R . .
C9A C -0.10076(13) 0.17039(13) 0.0498(2) 0.0404(10) Uani 1 1 d . . .
H9AA H -0.0860 0.1458 0.0517 0.048 Uiso 1 1 calc R . .
C10A C -0.07687(14) 0.20491(14) 0.0481(2) 0.0493(11) Uani 1 1 d . . .
H10C H -0.0459 0.2043 0.0485 0.059 Uiso 1 1 calc R . .
C11A C -0.09915(14) 0.24043(13) 0.0459(2) 0.0447(10) Uani 1 1 d . . .
H11C H -0.0832 0.2645 0.0449 0.054 Uiso 1 1 calc R . .
C12A C -0.14384(14) 0.24140(12) 0.04526(19) 0.0377(9) Uani 1 1 d . . .
H12C H -0.1582 0.2662 0.0441 0.045 Uiso 1 1 calc R . .
N1B N -0.26796(10) 0.20180(9) 0.21096(15) 0.0304(7) Uani 1 1 d . . .
C1B C -0.31296(12) 0.20063(11) 0.21281(17) 0.0300(8) Uani 1 1 d . . .
C2B C -0.33608(14) 0.23650(12) 0.21351(18) 0.0372(9) Uani 1 1 d . . .
H2BA H -0.3203 0.2605 0.2180 0.045 Uiso 1 1 calc R . .
C3B C -0.38063(15) 0.23799(15) 0.2080(2) 0.0492(11) Uani 1 1 d . . .
H3BA H -0.3951 0.2628 0.2077 0.059 Uiso 1 1 calc R . .
C4B C -0.40459(15) 0.20329(17) 0.2027(2) 0.0573(13) Uani 1 1 d . . .
H4BA H -0.4355 0.2042 0.1990 0.069 Uiso 1 1 calc R . .
C5B C -0.38323(15) 0.16764(15) 0.2029(2) 0.0511(12) Uani 1 1 d . . .
H5BA H -0.3996 0.1439 0.2000 0.061 Uiso 1 1 calc R . .
C6B C -0.33833(14) 0.16592(13) 0.2071(2) 0.0401(9) Uani 1 1 d . . .
H6BA H -0.3242 0.1410 0.2063 0.048 Uiso 1 1 calc R . .
C7B C -0.24336(13) 0.16935(10) 0.23197(19) 0.0317(8) Uani 1 1 d . . .
C8B C -0.25394(14) 0.14720(11) 0.2883(2) 0.0398(9) Uani 1 1 d . . .
H8BA H -0.2803 0.1524 0.3111 0.048 Uiso 1 1 calc R . .
C9B C -0.22586(17) 0.11779(12) 0.3107(2) 0.0466(11) Uani 1 1 d . . .
H9BA H -0.2333 0.1035 0.3490 0.056 Uiso 1 1 calc R . .
C10B C -0.18780(17) 0.10906(13) 0.2787(2) 0.0524(12) Uani 1 1 d . . .
H10D H -0.1689 0.0890 0.2945 0.063 Uiso 1 1 calc R . .
C11B C -0.17764(14) 0.13017(13) 0.2229(2) 0.0464(10) Uani 1 1 d . . .
H11D H -0.1516 0.1242 0.1996 0.056 Uiso 1 1 calc R . .
C12B C -0.20460(13) 0.15957(11) 0.2005(2) 0.0378(9) Uani 1 1 d . . .
H12D H -0.1965 0.1737 0.1624 0.045 Uiso 1 1 calc R . .
N1C N -0.30201(9) 0.22791(9) 0.55078(15) 0.0288(7) Uani 1 1 d . . .
C1C C -0.31464(12) 0.24456(11) 0.49153(17) 0.0277(8) Uani 1 1 d . . .
C2C C -0.29906(12) 0.28272(11) 0.47609(19) 0.0310(8) Uani 1 1 d . . .
H2CA H -0.2795 0.2955 0.5052 0.037 Uiso 1 1 calc R . .
C3C C -0.31185(13) 0.30196(12) 0.41921(19) 0.0362(9) Uani 1 1 d . . .
H3CA H -0.3020 0.3281 0.4109 0.043 Uiso 1 1 calc R . .
C4C C -0.33891(13) 0.28322(13) 0.3744(2) 0.0419(10) Uani 1 1 d . . .
H4CA H -0.3481 0.2965 0.3359 0.050 Uiso 1 1 calc R . .
C5C C -0.35227(14) 0.24521(13) 0.3864(2) 0.0423(10) Uani 1 1 d . . .
H5CA H -0.3698 0.2320 0.3551 0.051 Uiso 1 1 calc R . .
C6C C -0.34058(13) 0.22584(12) 0.44346(18) 0.0360(9) Uani 1 1 d . . .
H6CA H -0.3502 0.1995 0.4504 0.043 Uiso 1 1 calc R . .
C7C C -0.32669(11) 0.19852(10) 0.57965(16) 0.0265(7) Uani 1 1 d . . .
C8C C -0.37240(12) 0.19409(11) 0.57533(18) 0.0323(8) Uani 1 1 d . . .
H8CA H -0.3884 0.2101 0.5457 0.039 Uiso 1 1 calc R . .
C9C C -0.39435(13) 0.16687(12) 0.61331(19) 0.0383(9) Uani 1 1 d . . .
H9CA H -0.4251 0.1649 0.6095 0.046 Uiso 1 1 calc R . .
C10C C -0.37283(14) 0.14263(13) 0.6564(2) 0.0433(10) Uani 1 1 d . . .
H10E H -0.3883 0.1240 0.6821 0.052 Uiso 1 1 calc R . .
C11C C -0.32776(13) 0.14613(12) 0.6612(2) 0.0397(9) Uani 1 1 d . . .
H11F H -0.3122 0.1297 0.6907 0.048 Uiso 1 1 calc R . .
C12C C -0.30563(11) 0.17299(10) 0.62404(19) 0.0302(8) Uani 1 1 d . . .
H12E H -0.2748 0.1745 0.6282 0.036 Uiso 1 1 calc R . .
N1D N -0.20172(10) 0.22093(9) 0.70963(14) 0.0310(7) Uani 1 1 d . . .
C1D C -0.19680(12) 0.18014(12) 0.69622(18) 0.0339(8) Uani 1 1 d . . .
C2D C -0.21114(15) 0.15014(12) 0.7376(2) 0.0462(10) Uani 1 1 d . . .
H2DA H -0.2237 0.1566 0.7787 0.055 Uiso 1 1 calc R . .
C3D C -0.20718(17) 0.11095(14) 0.7190(3) 0.0602(14) Uani 1 1 d . . .
H3DA H -0.2169 0.0908 0.7479 0.072 Uiso 1 1 calc R . .
C4D C -0.18943(19) 0.10054(15) 0.6594(3) 0.0627(14) Uani 1 1 d . . .
H4DA H -0.1864 0.0736 0.6474 0.075 Uiso 1 1 calc R . .
C5D C -0.17616(16) 0.13039(15) 0.6175(3) 0.0590(13) Uani 1 1 d . . .
H5DA H -0.1644 0.1238 0.5760 0.071 Uiso 1 1 calc R . .
C6D C -0.17987(13) 0.16942(13) 0.6353(2) 0.0409(9) Uani 1 1 d . . .
H6DA H -0.1708 0.1894 0.6057 0.049 Uiso 1 1 calc R . .
C7D C -0.18932(12) 0.23574(12) 0.76990(19) 0.0324(8) Uani 1 1 d . . .
C8D C -0.19729(13) 0.27616(12) 0.78233(19) 0.0351(9) Uani 1 1 d . . .
H8DA H -0.2145 0.2908 0.7523 0.042 Uiso 1 1 calc R . .
C9D C -0.18078(14) 0.29517(13) 0.8371(2) 0.0416(10) Uani 1 1 d . . .
H9DA H -0.1862 0.3225 0.8431 0.050 Uiso 1 1 calc R . .
C10D C -0.15657(13) 0.27468(14) 0.8829(2) 0.0448(10) Uani 1 1 d . . .
H10F H -0.1455 0.2876 0.9207 0.054 Uiso 1 1 calc R . .
C11D C -0.14904(13) 0.23528(14) 0.8725(2) 0.0437(10) Uani 1 1 d . . .
H11G H -0.1322 0.2210 0.9035 0.052 Uiso 1 1 calc R . .
C12D C -0.16515(13) 0.21534(13) 0.81800(19) 0.0376(9) Uani 1 1 d . . .
H12F H -0.1598 0.1879 0.8132 0.045 Uiso 1 1 calc R . .

loop_
_atom_site_aniso_label
_atom_site_aniso_U_11
_atom_site_aniso_U_22
_atom_site_aniso_U_33
_atom_site_aniso_U_23
_atom_site_aniso_U_13
_atom_site_aniso_U_12
Ca1 0.0358(5) 0.0208(4) 0.0230(4) 0.000 0.000 0.0035(4)
Ca2 0.0261(4) 0.0307(4) 0.0181(4) 0.000 0.000 -0.0005(4)
K1 0.0430(7) 0.0333(6) 0.0317(7) 0.000 0.000 0.0051(5)
K2 0.0442(7) 0.0443(8) 0.0315(7) 0.000 0.000 0.0061(6)
K3 0.0383(5) 0.0477(5) 0.0414(5) 0.0027(4) 0.0067(4) -0.0031(4)
O1 0.055(2) 0.059(2) 0.079(3) -0.0089(19) -0.0201(18) 0.0060(16)
O2 0.078(3) 0.049(2) 0.086(3) 0.0062(18) -0.005(2) 0.0200(18)
O3 0.0575(19) 0.0573(19) 0.0487(19) -0.0126(15) 0.0208(15) -0.0070(16)
C1 0.062(3) 0.068(3) 0.071(4) -0.002(3) -0.004(3) 0.011(3)
C3 0.052(3) 0.075(4) 0.064(3) -0.007(3) -0.020(2) 0.016(3)
C4 0.057(3) 0.050(3) 0.060(3) -0.003(2) -0.013(2) 0.004(2)
C9 0.046(3) 0.051(3) 0.062(3) -0.012(2) 0.003(2) -0.002(2)
C10 0.061(3) 0.058(3) 0.064(3) -0.003(2) 0.017(3) -0.006(2)
C11 0.046(2) 0.057(3) 0.036(2) -0.005(2) 0.0018(19) 0.003(2)
C12 0.039(2) 0.050(2) 0.051(3) -0.009(2) 0.0040(19) -0.002(2)
N1A 0.0341(17) 0.0279(16) 0.0346(18) -0.0021(13) 0.0013(13) 0.0039(14)
C1A 0.037(2) 0.0272(18) 0.029(2) 0.0022(15) -0.0023(16) 0.0059(16)
C2A 0.036(2) 0.036(2) 0.0274(19) 0.0006(15) 0.0027(15) 0.0108(17)
C3A 0.052(2) 0.039(2) 0.031(2) -0.0049(17) -0.0070(18) 0.0087(19)
C4A 0.047(2) 0.045(2) 0.046(3) -0.0078(19) -0.015(2) 0.001(2)
C5A 0.042(2) 0.053(3) 0.041(3) -0.003(2) -0.0020(19) -0.001(2)
C6A 0.041(2) 0.042(2) 0.029(2) -0.0028(17) 0.0020(17) 0.0014(18)
C7A 0.038(2) 0.0299(18) 0.0193(18) -0.0008(14) 0.0042(14) 0.0043(16)
C8A 0.043(2) 0.0315(19) 0.030(2) -0.0024(16) 0.0014(16) 0.0039(17)
C9A 0.040(2) 0.044(2) 0.037(2) -0.0073(18) -0.0098(18) 0.0139(19)
C10A 0.031(2) 0.060(3) 0.056(3) -0.010(2) -0.0062(19) 0.002(2)
C11A 0.040(2) 0.048(2) 0.046(3) -0.0053(19) -0.0015(19) -0.010(2)
C12A 0.051(2) 0.034(2) 0.028(2) -0.0045(15) 0.0020(17) 0.0050(19)
N1B 0.0361(16) 0.0233(14) 0.0317(17) 0.0019(12) 0.0006(13) -0.0029(13)
C1B 0.0379(19) 0.0290(18) 0.0231(18) 0.0011(14) 0.0046(15) -0.0046(16)
C2B 0.048(2) 0.038(2) 0.025(2) -0.0002(16) 0.0046(17) 0.0000(19)
C3B 0.046(3) 0.055(3) 0.047(3) 0.004(2) 0.002(2) 0.012(2)
C4B 0.038(2) 0.076(3) 0.058(3) 0.011(2) 0.003(2) 0.002(3)
C5B 0.043(2) 0.063(3) 0.047(3) 0.014(2) -0.001(2) -0.017(2)
C6B 0.046(2) 0.038(2) 0.036(2) 0.0059(17) 0.0036(18) -0.0029(19)
C7B 0.046(2) 0.0236(17) 0.0261(19) -0.0027(15) -0.0041(16) -0.0036(16)
C8B 0.052(2) 0.035(2) 0.032(2) 0.0009(17) -0.0028(17) -0.0072(19)
C9B 0.070(3) 0.032(2) 0.037(2) 0.0070(18) -0.018(2) -0.010(2)
C10B 0.066(3) 0.037(2) 0.054(3) 0.004(2) -0.023(2) 0.007(2)
C11B 0.044(2) 0.045(2) 0.051(3) -0.002(2) -0.005(2) 0.006(2)
C12B 0.044(2) 0.031(2) 0.039(2) 0.0041(16) 0.0009(17) 0.0008(18)
N1C 0.0292(16) 0.0311(16) 0.0259(16) 0.0054(13) -0.0033(12) -0.0064(13)
C1C 0.0247(17) 0.033(2) 0.026(2) -0.0012(14) 0.0006(13) 0.0022(15)
C2C 0.0286(18) 0.0327(19) 0.032(2) -0.0003(16) 0.0035(16) -0.0064(15)
C3C 0.039(2) 0.035(2) 0.035(2) 0.0038(17) 0.0087(17) 0.0019(17)
C4C 0.042(2) 0.057(3) 0.027(2) 0.0131(19) 0.0017(18) 0.0041(19)
C5C 0.041(2) 0.064(3) 0.021(2) 0.0031(19) -0.0040(17) -0.006(2)
C6C 0.045(2) 0.037(2) 0.026(2) -0.0002(16) 0.0008(16) -0.0105(18)
C7C 0.0310(18) 0.0269(17) 0.0215(18) -0.0064(13) 0.0010(13) -0.0051(15)
C8C 0.0289(18) 0.035(2) 0.033(2) 0.0032(16) 0.0017(15) -0.0054(16)
C9C 0.0316(19) 0.046(2) 0.037(2) -0.0030(17) 0.0045(16) -0.0093(18)
C10C 0.049(2) 0.043(2) 0.037(2) 0.0051(18) 0.0109(19) -0.014(2)
C11C 0.045(2) 0.039(2) 0.036(2) 0.0039(18) -0.0082(18) -0.0058(18)
C12C 0.0286(17) 0.0315(18) 0.0307(19) 0.0020(16) -0.0005(16) -0.0030(15)
N1D 0.0343(16) 0.0366(17) 0.0222(16) 0.0039(13) 0.0010(13) 0.0058(14)
C1D 0.0281(18) 0.045(2) 0.028(2) 0.0016(16) -0.0037(14) 0.0051(17)
C2D 0.057(3) 0.042(2) 0.040(2) 0.0100(19) -0.004(2) 0.008(2)
C3D 0.071(3) 0.045(3) 0.064(3) 0.006(2) -0.031(3) 0.005(2)
C4D 0.080(4) 0.045(3) 0.063(3) -0.011(2) -0.018(3) 0.017(3)
C5D 0.055(3) 0.066(3) 0.056(3) -0.027(3) -0.005(2) 0.010(2)
C6D 0.035(2) 0.057(3) 0.031(2) -0.0092(19) -0.0054(17) 0.0047(18)
C7D 0.0285(18) 0.043(2) 0.0259(19) 0.0029(17) 0.0051(15) 0.0036(17)
C8D 0.039(2) 0.039(2) 0.028(2) 0.0046(17) 0.0036(16) 0.0006(17)
C9D 0.048(2) 0.042(2) 0.035(2) -0.0027(18) 0.0097(18) -0.001(2)
C10D 0.043(2) 0.063(3) 0.029(2) -0.004(2) -0.0025(19) -0.007(2)
C11D 0.040(2) 0.064(3) 0.027(2) 0.006(2) -0.0037(17) 0.003(2)
C12D 0.038(2) 0.045(2) 0.029(2) 0.0042(17) -0.0011(16) 0.0071(19)

loop_
_atom_type_symbol
_atom_type_description
_atom_type_scat_dispersion_real
_atom_type_scat_dispersion_imag
_atom_type_scat_source
C C 0.0033 0.0016 'International Tables Vol C Tables 4.2.6.8 and 6.1.1.4'
H H 0.0000 0.0000 'International Tables Vol C Tables 4.2.6.8 and 6.1.1.4'
N N 0.0061 0.0033 'International Tables Vol C Tables 4.2.6.8 and 6.1.1.4'
O O 0.0106 0.0060 'International Tables Vol C Tables 4.2.6.8 and 6.1.1.4'
K K 0.2009 0.2494 'International Tables Vol C Tables 4.2.6.8 and 6.1.1.4'
Ca Ca 0.2262 0.3064 'International Tables Vol C Tables 4.2.6.8 and 6.1.1.4'

loop_
_geom_angle_atom_site_label_1
_geom_angle_atom_site_label_2
_geom_angle_atom_site_label_3
_geom_angle
_geom_angle_site_symmetry_1
_geom_angle_site_symmetry_3
_geom_angle_publ_flag
N1A Ca1 N1A 94.74(16) 14_455 . ?
N1A Ca1 N1B 139.37(11) 14_455 . ?
N1A Ca1 N1B 100.73(10) . . ?
N1A Ca1 N1B 100.72(10) 14_455 14_455 ?
N1A Ca1 N1B 139.37(11) . 14_455 ?
N1B Ca1 N1B 91.52(15) . 14_455 ?
N1A Ca1 C1B 110.58(10) 14_455 14_455 ?
N1A Ca1 C1B 113.82(10) . 14_455 ?
N1B Ca1 C1B 97.09(11) . 14_455 ?
N1B Ca1 C1B 25.62(10) 14_455 14_455 ?
N1A Ca1 C1B 113.82(10) 14_455 . ?
N1A Ca1 C1B 110.58(10) . . ?
N1B Ca1 C1B 25.62(10) . . ?
N1B Ca1 C1B 97.09(11) 14_455 . ?
C1B Ca1 C1B 112.20(14) 14_455 . ?
N1A Ca1 C2B 94.10(10) 14_455 . ?
N1A Ca1 C2B 131.57(10) . . ?
N1B Ca1 C2B 48.29(11) . . ?
N1B Ca1 C2B 84.73(11) 14_455 . ?
C1B Ca1 C2B 107.12(11) 14_455 . ?
C1B Ca1 C2B 25.88(10) . . ?
N1A Ca1 C2B 131.57(10) 14_455 14_455 ?
N1A Ca1 C2B 94.10(10) . 14_455 ?
N1B Ca1 C2B 84.73(11) . 14_455 ?
N1B Ca1 C2B 48.29(11) 14_455 14_455 ?
C1B Ca1 C2B 25.88(10) 14_455 14_455 ?
C1B Ca1 C2B 107.12(11) . 14_455 ?
C2B Ca1 C2B 114.27(15) . 14_455 ?
N1A Ca1 K2 132.63(8) 14_455 . ?
N1A Ca1 K2 132.63(8) . . ?
N1B Ca1 K2 45.76(8) . . ?
N1B Ca1 K2 45.76(8) 14_455 . ?
C1B Ca1 K2 56.10(7) 14_455 . ?
C1B Ca1 K2 56.10(7) . . ?
C2B Ca1 K2 57.14(7) . . ?
C2B Ca1 K2 57.14(7) 14_455 . ?
N1A Ca1 K1 47.37(8) 14_455 . ?
N1A Ca1 K1 47.37(8) . . ?
N1B Ca1 K1 134.24(8) . . ?
N1B Ca1 K1 134.24(8) 14_455 . ?
C1B Ca1 K1 123.90(7) 14_455 . ?
C1B Ca1 K1 123.90(7) . . ?
C2B Ca1 K1 122.86(7) . . ?
C2B Ca1 K1 122.86(7) 14_455 . ?
K2 Ca1 K1 180.0 . . ?
N1C Ca2 N1C 94.92(15) 14_455 . ?
N1C Ca2 N1D 100.17(10) 14_455 . ?
N1C Ca2 N1D 137.62(10) . . ?
N1C Ca2 N1D 137.62(10) 14_455 14_455 ?
N1C Ca2 N1D 100.17(10) . 14_455 ?
N1D Ca2 N1D 94.81(15) . 14_455 ?
N1C Ca2 C7C 25.16(9) 14_455 14_455 ?
N1C Ca2 C7C 117.26(10) . 14_455 ?
N1D Ca2 C7C 89.34(10) . 14_455 ?
N1D Ca2 C7C 117.33(10) 14_455 14_455 ?
N1C Ca2 C7C 117.26(10) 14_455 . ?
N1C Ca2 C7C 25.16(9) . . ?
N1D Ca2 C7C 117.33(10) . . ?
N1D Ca2 C7C 89.34(10) 14_455 . ?
C7C Ca2 C7C 141.39(13) 14_455 . ?
N1C Ca2 C12C 49.31(10) 14_455 14_455 ?
N1C Ca2 C12C 126.95(10) . 14_455 ?
N1D Ca2 C12C 91.80(10) . 14_455 ?
N1D Ca2 C12C 91.11(10) 14_455 14_455 ?
C7C Ca2 C12C 26.22(9) 14_455 14_455 ?
C7C Ca2 C12C 150.73(10) . 14_455 ?
N1C Ca2 C12C 126.95(10) 14_455 . ?
N1C Ca2 C12C 49.31(10) . . ?
N1D Ca2 C12C 91.11(10) . . ?
N1D Ca2 C12C 91.80(10) 14_455 . ?
C7C Ca2 C12C 150.73(10) 14_455 . ?
C7C Ca2 C12C 26.21(9) . . ?
C12C Ca2 C12C 175.69(15) 14_455 . ?
N1C Ca2 C1D 100.38(10) 14_455 . ?
N1C Ca2 C1D 113.47(10) . . ?
N1D Ca2 C1D 24.86(10) . . ?
N1D Ca2 C1D 109.17(11) 14_455 . ?
C7C Ca2 C1D 99.85(10) 14_455 . ?
C7C Ca2 C1D 96.41(10) . . ?
C12C Ca2 C1D 110.99(10) 14_455 . ?
C12C Ca2 C1D 70.97(10) . . ?
N1C Ca2 C1D 113.47(10) 14_455 14_455 ?
N1C Ca2 C1D 100.38(10) . 14_455 ?
N1D Ca2 C1D 109.18(11) . 14_455 ?
N1D Ca2 C1D 24.86(10) 14_455 14_455 ?
C7C Ca2 C1D 96.42(10) 14_455 14_455 ?
C7C Ca2 C1D 99.85(10) . 14_455 ?
C12C Ca2 C1D 70.97(10) 14_455 14_455 ?
C12C Ca2 C1D 110.99(10) . 14_455 ?
C1D Ca2 C1D 129.36(14) . 14_455 ?
N1C Ca2 K3 143.00(8) 14_455 14_455 ?
N1C Ca2 K3 62.43(7) . 14_455 ?
N1D Ca2 K3 116.35(8) . 14_455 ?
N1D Ca2 K3 38.73(7) 14_455 14_455 ?
C7C Ca2 K3 142.13(7) 14_455 14_455 ?
C7C Ca2 K3 51.31(6) . 14_455 ?
C12C Ca2 K3 119.96(7) 14_455 14_455 ?
C12C Ca2 K3 61.27(7) . 14_455 ?
C1D Ca2 K3 115.13(7) . 14_455 ?
C1D Ca2 K3 50.42(7) 14_455 14_455 ?
N1C Ca2 K3 62.43(7) 14_455 . ?
N1C Ca2 K3 143.00(8) . . ?
N1D Ca2 K3 38.73(7) . . ?
N1D Ca2 K3 116.35(8) 14_455 . ?
C7C Ca2 K3 51.31(6) 14_455 . ?
C7C Ca2 K3 142.13(7) . . ?
C12C Ca2 K3 61.26(7) 14_455 . ?
C12C Ca2 K3 119.96(7) . . ?
C1D Ca2 K3 50.42(7) . . ?
C1D Ca2 K3 115.13(7) 14_455 . ?
K3 Ca2 K3 151.24(4) 14_455 . ?
N1A K1 N1A 70.44(11) . 14_455 ?
N1A K1 C1A 83.44(9) . 14_455 ?
N1A K1 C1A 26.42(9) 14_455 14_455 ?
N1A K1 C1A 26.42(9) . . ?
N1A K1 C1A 83.44(9) 14_455 . ?
C1A K1 C1A 103.66(15) 14_455 . ?
N1A K1 C10D 116.53(10) . 14_454 ?
N1A K1 C10D 91.73(10) 14_455 14_454 ?
C1A K1 C10D 106.80(11) 14_455 14_454 ?
C1A K1 C10D 94.11(11) . 14_454 ?
N1A K1 C10D 91.73(10) . 1_554 ?
N1A K1 C10D 116.53(10) 14_455 1_554 ?
C1A K1 C10D 94.11(11) 14_455 1_554 ?
C1A K1 C10D 106.80(11) . 1_554 ?
C10D K1 C10D 146.07(17) 14_454 1_554 ?
N1A K1 C2A 109.37(9) . 14_455 ?
N1A K1 C2A 47.16(9) 14_455 14_455 ?
C1A K1 C2A 26.15(10) 14_455 14_455 ?
C1A K1 C2A 129.36(10) . 14_455 ?
C10D K1 C2A 97.29(11) 14_454 14_455 ?
C10D K1 C2A 89.86(11) 1_554 14_455 ?
N1A K1 C2A 47.16(9) . . ?
N1A K1 C2A 109.37(9) 14_455 . ?
C1A K1 C2A 129.36(10) 14_455 . ?
C1A K1 C2A 26.15(10) . . ?
C10D K1 C2A 89.86(11) 14_454 . ?
C10D K1 C2A 97.29(11) 1_554 . ?
C2A K1 C2A 155.38(14) 14_455 . ?
N1A K1 C9D 116.72(10) . 1_554 ?
N1A K1 C9D 119.56(10) 14_455 1_554 ?
C1A K1 C9D 93.27(10) 14_455 1_554 ?
C1A K1 C9D 131.03(11) . 1_554 ?
C10D K1 C9D 124.59(12) 14_454 1_554 ?
C10D K1 C9D 25.23(12) 1_554 1_554 ?
C2A K1 C9D 78.76(11) 14_455 1_554 ?
C2A K1 C9D 116.17(11) . 1_554 ?
N1A K1 C9D 119.57(10) . 14_454 ?
N1A K1 C9D 116.73(10) 14_455 14_454 ?
C1A K1 C9D 131.03(11) 14_455 14_454 ?
C1A K1 C9D 93.27(10) . 14_454 ?
C10D K1 C9D 25.23(12) 14_454 14_454 ?
C10D K1 C9D 124.59(12) 1_554 14_454 ?
C2A K1 C9D 116.17(11) 14_455 14_454 ?
C2A K1 C9D 78.76(11) . 14_454 ?
C9D K1 C9D 109.49(16) 1_554 14_454 ?
N1A K1 C11D 132.59(10) . 14_454 ?
N1A K1 C11D 82.82(10) 14_455 14_454 ?
C1A K1 C11D 89.48(11) 14_455 14_454 ?
C1A K1 C11D 115.24(11) . 14_454 ?
C10D K1 C11D 24.27(12) 14_454 14_454 ?
C10D K1 C11D 135.61(12) 1_554 14_454 ?
C2A K1 C11D 74.67(11) 14_455 14_454 ?
C2A K1 C11D 114.11(11) . 14_454 ?
C9D K1 C11D 110.43(12) 1_554 14_454 ?
C9D K1 C11D 42.36(11) 14_454 14_454 ?
N1A K1 C11D 82.82(10) . 1_554 ?
N1A K1 C11D 132.59(10) 14_455 1_554 ?
C1A K1 C11D 115.24(11) 14_455 1_554 ?
C1A K1 C11D 89.48(11) . 1_554 ?
C10D K1 C11D 135.61(12) 14_454 1_554 ?
C10D K1 C11D 24.27(12) 1_554 1_554 ?
C2A K1 C11D 114.11(11) 14_455 1_554 ?
C2A K1 C11D 74.66(11) . 1_554 ?
C9D K1 C11D 42.36(11) 1_554 1_554 ?
C9D K1 C11D 110.43(12) 14_454 1_554 ?
C11D K1 C11D 140.54(15) 14_454 1_554 ?
N1B K2 N1B 72.00(12) 14_455 . ?
N1B K2 C4C 102.49(10) 14_455 . ?
N1B K2 C4C 106.87(10) . . ?
N1B K2 C4C 106.88(10) 14_455 14_455 ?
N1B K2 C4C 102.49(10) . 14_455 ?
C4C K2 C4C 143.51(16) . 14_455 ?
N1B K2 C3C 132.22(9) 14_455 14_455 ?
N1B K2 C3C 106.40(9) . 14_455 ?
C4C K2 C3C 122.28(11) . 14_455 ?
C4C K2 C3C 25.40(11) 14_455 14_455 ?
N1B K2 C3C 106.39(9) 14_455 . ?
N1B K2 C3C 132.22(9) . . ?
C4C K2 C3C 25.40(11) . . ?
C4C K2 C3C 122.28(11) 14_455 . ?
C3C K2 C3C 107.72(15) 14_455 . ?
N1B K2 C7B 24.55(9) 14_455 14_455 ?
N1B K2 C7B 88.51(9) . 14_455 ?
C4C K2 C7B 80.38(10) . 14_455 ?
C4C K2 C7B 121.95(11) 14_455 14_455 ?
C3C K2 C7B 145.48(10) 14_455 14_455 ?
C3C K2 C7B 81.84(9) . 14_455 ?
N1B K2 C7B 88.51(9) 14_455 . ?
N1B K2 C7B 24.55(9) . . ?
C4C K2 C7B 121.95(11) . . ?
C4C K2 C7B 80.38(10) 14_455 . ?
C3C K2 C7B 81.85(9) 14_455 . ?
C3C K2 C7B 145.48(10) . . ?
C7B K2 C7B 109.35(14) 14_455 . ?
N1B K2 C5C 95.22(10) 14_455 14_455 ?
N1B K2 C5C 119.63(10) . 14_455 ?
C4C K2 C5C 133.36(12) . 14_455 ?
C4C K2 C5C 24.07(11) 14_455 14_455 ?
C3C K2 C5C 42.45(11) 14_455 14_455 ?
C3C K2 C5C 108.13(11) . 14_455 ?
C7B K2 C5C 103.08(10) 14_455 14_455 ?
C7B K2 C5C 101.07(10) . 14_455 ?
N1B K2 C5C 119.63(10) 14_455 . ?
N1B K2 C5C 95.21(10) . . ?
C4C K2 C5C 24.07(11) . . ?
C4C K2 C5C 133.36(12) 14_455 . ?
C3C K2 C5C 108.13(11) 14_455 . ?
C3C K2 C5C 42.45(11) . . ?
C7B K2 C5C 101.07(10) 14_455 . ?
C7B K2 C5C 103.08(10) . . ?
C5C K2 C5C 137.59(15) 14_455 . ?
N1B K2 C1B 23.11(8) 14_455 14_455 ?
N1B K2 C1B 80.11(9) . 14_455 ?
C4C K2 C1B 121.71(10) . 14_455 ?
C4C K2 C1B 84.07(10) 14_455 14_455 ?
C3C K2 C1B 109.47(10) 14_455 14_455 ?
C3C K2 C1B 117.54(9) . 14_455 ?
C7B K2 C1B 41.45(9) 14_455 14_455 ?
C7B K2 C1B 88.25(9) . 14_455 ?
C5C K2 C1B 72.62(10) 14_455 14_455 ?
C5C K2 C1B 141.88(10) . 14_455 ?
N1B K2 C1B 80.11(9) 14_455 . ?
N1B K2 C1B 23.10(8) . . ?
C4C K2 C1B 84.07(10) . . ?
C4C K2 C1B 121.71(10) 14_455 . ?
C3C K2 C1B 117.54(9) 14_455 . ?
C3C K2 C1B 109.47(10) . . ?
C7B K2 C1B 88.25(9) 14_455 . ?
C7B K2 C1B 41.45(9) . . ?
C5C K2 C1B 141.88(10) 14_455 . ?
C5C K2 C1B 72.62(10) . . ?
C1B K2 C1B 95.16(12) 14_455 . ?
O2 K3 O1 84.32(12) . . ?
O2 K3 O3 81.37(12) . . ?
O1 K3 O3 95.96(11) . . ?
O2 K3 N1D 96.41(11) . . ?
O1 K3 N1D 141.28(11) . . ?
O3 K3 N1D 122.52(10) . . ?
O2 K3 C7D 90.56(12) . . ?
O1 K3 C7D 114.24(12) . . ?
O3 K3 C7D 147.86(11) . . ?
N1D K3 C7D 27.32(10) . . ?
O2 K3 C8C 155.81(12) . 14_455 ?
O1 K3 C8C 93.05(11) . 14_455 ?
O3 K3 C8C 74.98(11) . 14_455 ?
N1D K3 C8C 100.47(9) . 14_455 ?
C7D K3 C8C 112.23(11) . 14_455 ?
O2 K3 C9C 150.46(12) . 14_455 ?
O1 K3 C9C 70.24(10) . 14_455 ?
O3 K3 C9C 86.45(10) . 14_455 ?
N1D K3 C9C 112.77(9) . 14_455 ?
C7D K3 C9C 113.12(11) . 14_455 ?
C8C K3 C9C 24.41(9) 14_455 14_455 ?
O2 K3 C12D 67.87(12) . . ?
O1 K3 C12D 100.46(12) . . ?
O3 K3 C12D 143.17(11) . . ?
N1D K3 C12D 46.37(9) . . ?
C7D K3 C12D 24.93(10) . . ?
C8C K3 C12D 135.97(10) 14_455 . ?
C9C K3 C12D 130.13(11) 14_455 . ?
O2 K3 C1D 77.66(11) . . ?
O1 K3 C1D 150.94(11) . . ?
O3 K3 C1D 103.55(10) . . ?
N1D K3 C1D 24.60(9) . . ?
C7D K3 C1D 44.35(10) . . ?
C8C K3 C1D 112.57(9) 14_455 . ?
C9C K3 C1D 131.58(9) 14_455 . ?
C12D K3 C1D 51.62(10) . . ?
O2 K3 C6D 78.10(12) . . ?
O1 K3 C6D 162.36(11) . . ?
O3 K3 C6D 80.12(10) . . ?
N1D K3 C6D 44.13(9) . . ?
C7D K3 C6D 67.77(11) . . ?
C8C K3 C6D 102.40(10) 14_455 . ?
C9C K3 C6D 126.18(10) 14_455 . ?
C12D K3 C6D 74.28(10) . . ?
C1D K3 C6D 23.81(9) . . ?
O2 K3 C7C 162.00(11) . 14_455 ?
O1 K3 C7C 111.88(10) . 14_455 ?
O3 K3 C7C 88.88(10) . 14_455 ?
N1D K3 C7C 76.08(8) . 14_455 ?
C7D K3 C7C 89.72(10) . 14_455 ?
C8C K3 C7C 24.41(9) 14_455 14_455 ?
C9C K3 C7C 42.21(9) 14_455 14_455 ?
C12D K3 C7C 114.51(9) . 14_455 ?
C1D K3 C7C 90.08(9) . 14_455 ?
C6D K3 C7C 85.37(10) . 14_455 ?
O2 K3 C8D 108.68(12) . . ?
O1 K3 C8D 100.06(11) . . ?
O3 K3 C8D 161.80(11) . . ?
N1D K3 C8D 42.97(9) . . ?
C7D K3 C8D 23.71(10) . . ?
C8C K3 C8D 95.47(10) 14_455 . ?
C9C K3 C8D 90.84(10) 14_455 . ?
C12D K3 C8D 41.10(10) . . ?
C1D K3 C8D 65.34(9) . . ?
C6D K3 C8D 87.04(10) . . ?
C7C K3 C8D 77.18(9) 14_455 . ?
C4 O1 C1 107.6(4) . . ?
C4 O1 K3 130.5(3) . . ?
C1 O1 K3 119.1(3) . . ?
C5 O2 C8 106.4(5) . . ?
C5 O2 K3 126.6(4) . . ?
C8 O2 K3 127.0(4) . . ?
C9 O3 C12 109.8(3) . . ?
C9 O3 K3 117.5(3) . . ?
C12 O3 K3 129.9(2) . . ?
O1 C1 C2 107.5(5) . . ?
C1 C2 C3 106.7(6) . . ?
C2 C3 C4 103.7(5) . . ?
O1 C4 C3 107.1(4) . . ?
O2 C5 C6 103.5(7) . . ?
C5 C6 C7 105.3(8) . . ?
C8 C7 C6 96.5(7) . . ?
O2 C8 C7 107.8(7) . . ?
O3 C9 C10 105.0(4) . . ?
C11 C10 C9 102.7(4) . . ?
C12 C11 C10 103.4(4) . . ?
O3 C12 C11 107.0(3) . . ?
C7A N1A C1A 118.6(3) . . ?
C7A N1A Ca1 121.5(2) . . ?
C1A N1A Ca1 117.2(2) . . ?
C7A N1A K1 110.1(2) . . ?
C1A N1A K1 77.6(2) . . ?
Ca1 N1A K1 97.41(10) . . ?
N1A C1A C6A 119.7(3) . . ?
N1A C1A C2A 123.9(3) . . ?
C6A C1A C2A 116.1(3) . . ?
N1A C1A K1 75.96(19) . . ?
C6A C1A K1 112.0(3) . . ?
C2A C1A K1 79.3(2) . . ?
C3A C2A C1A 121.9(4) . . ?
C3A C2A K1 113.2(3) . . ?
C1A C2A K1 74.6(2) . . ?
C2A C3A C4A 121.1(4) . . ?
C3A C4A C5A 118.5(4) . . ?
C6A C5A C4A 120.5(4) . . ?
C5A C6A C1A 121.8(4) . . ?
N1A C7A C12A 120.0(3) . . ?
N1A C7A C8A 123.5(3) . . ?
C12A C7A C8A 116.4(4) . . ?
C9A C8A C7A 121.3(4) . . ?
C8A C9A C10A 121.1(4) . . ?
C9A C10A C11A 118.4(4) . . ?
C12A C11A C10A 120.9(4) . . ?
C11A C12A C7A 121.9(4) . . ?
C1B N1B C7B 120.5(3) . . ?
C1B N1B Ca1 105.5(2) . . ?
C7B N1B Ca1 128.6(2) . . ?
C1B N1B K2 100.5(2) . . ?
C7B N1B K2 95.0(2) . . ?
Ca1 N1B K2 98.24(10) . . ?
N1B C1B C2B 118.6(3) . . ?
N1B C1B C6B 124.8(3) . . ?
C2B C1B C6B 116.2(3) . . ?
N1B C1B Ca1 48.87(17) . . ?
C2B C1B Ca1 81.5(2) . . ?
C6B C1B Ca1 138.7(3) . . ?
N1B C1B K2 56.44(18) . . ?
C2B C1B K2 81.8(2) . . ?
C6B C1B K2 139.8(3) . . ?
Ca1 C1B K2 76.32(8) . . ?
C3B C2B C1B 122.2(4) . . ?
C3B C2B Ca1 140.7(3) . . ?
C1B C2B Ca1 72.6(2) . . ?
C2B C3B C4B 120.1(4) . . ?
C5B C4B C3B 119.4(4) . . ?
C4B C5B C6B 120.8(4) . . ?
C5B C6B C1B 121.2(4) . . ?
C12B C7B N1B 120.3(3) . . ?
C12B C7B C8B 116.5(4) . . ?
N1B C7B C8B 122.9(4) . . ?
C12B C7B K2 120.8(3) . . ?
N1B C7B K2 60.42(18) . . ?
C8B C7B K2 86.9(2) . . ?
C9B C8B C7B 120.4(4) . . ?
C10B C9B C8B 121.6(4) . . ?
C9B C10B C11B 118.3(4) . . ?
C12B C11B C10B 120.9(4) . . ?
C11B C12B C7B 122.2(4) . . ?
C7C N1C C1C 120.8(3) . . ?
C7C N1C Ca2 107.5(2) . . ?
C1C N1C Ca2 130.4(2) . . ?
N1C C1C C2C 118.1(3) . . ?
N1C C1C C6C 125.5(3) . . ?
C2C C1C C6C 116.4(3) . . ?
C3C C2C C1C 121.4(4) . . ?
C4C C3C C2C 120.4(4) . . ?
C4C C3C K2 73.3(2) . . ?
C2C C3C K2 94.0(2) . . ?
C5C C4C C3C 119.2(4) . . ?
C5C C4C K2 88.7(3) . . ?
C3C C4C K2 81.3(2) . . ?
C4C C5C C6C 121.2(4) . . ?
C4C C5C K2 67.2(2) . . ?
C6C C5C K2 95.0(3) . . ?
C5C C6C C1C 121.2(4) . . ?
N1C C7C C12C 117.8(3) . . ?
N1C C7C C8C 126.4(3) . . ?
C12C C7C C8C 115.4(3) . . ?
N1C C7C Ca2 47.30(16) . . ?
C12C C7C Ca2 77.6(2) . . ?
C8C C7C Ca2 146.4(2) . . ?
N1C C7C K3 98.7(2) . 14_455 ?
C12C C7C K3 101.6(2) . 14_455 ?
C8C C7C K3 63.9(2) . 14_455 ?
Ca2 C7C K3 83.56(8) . 14_455 ?
C9C C8C C7C 121.3(4) . . ?
C9C C8C K3 88.9(2) . 14_455 ?
C7C C8C K3 91.7(2) . 14_455 ?
C10C C9C C8C 121.8(4) . . ?
C10C C9C K3 103.7(3) . 14_455 ?
C8C C9C K3 66.6(2) . 14_455 ?
C9C C10C C11C 118.2(4) . . ?
C12C C11C C10C 120.7(4) . . ?
C11C C12C C7C 122.7(3) . . ?
C11C C12C Ca2 143.8(3) . . ?
C7C C12C Ca2 76.21(19) . . ?
C7D N1D C1D 119.8(3) . . ?
C7D N1D Ca2 128.6(2) . . ?
C1D N1D Ca2 109.4(2) . . ?
C7D N1D K3 79.3(2) . . ?
C1D N1D K3 97.3(2) . . ?
Ca2 N1D K3 109.77(11) . . ?
C2D C1D C6D 118.0(4) . . ?
C2D C1D N1D 124.0(3) . . ?
C6D C1D N1D 117.7(4) . . ?
C2D C1D Ca2 129.8(3) . . ?
C6D C1D Ca2 90.1(2) . . ?
N1D C1D Ca2 45.76(16) . . ?
C2D C1D K3 139.3(3) . . ?
C6D C1D K3 79.0(2) . . ?
N1D C1D K3 58.14(19) . . ?
Ca2 C1D K3 83.05(9) . . ?
C3D C2D C1D 120.3(4) . . ?
C4D C3D C2D 121.4(5) . . ?
C3D C4D C5D 118.4(4) . . ?
C6D C5D C4D 120.8(5) . . ?
C5D C6D C1D 121.1(4) . . ?
C5D C6D K3 137.7(3) . . ?
C1D C6D K3 77.2(2) . . ?
N1D C7D C12D 126.0(4) . . ?
N1D C7D C8D 117.6(3) . . ?
C12D C7D C8D 116.0(4) . . ?
N1D C7D K3 73.4(2) . . ?
C12D C7D K3 92.9(2) . . ?
C8D C7D K3 98.8(2) . . ?
C9D C8D C7D 122.1(4) . . ?
C9D C8D K3 110.3(3) . . ?
C7D C8D K3 57.5(2) . . ?
C9D C8D K1 66.5(2) . 1_556 ?
C7D C8D K1 89.3(2) . 1_556 ?
K3 C8D K1 139.88(12) . 1_556 ?
C10D C9D C8D 120.7(4) . . ?
C10D C9D K1 74.0(2) . 1_556 ?
C8D C9D K1 90.2(3) . 1_556 ?
C11D C10D C9D 118.2(4) . . ?
C11D C10D K1 86.5(3) . 1_556 ?
C9D C10D K1 80.8(2) . 1_556 ?
C10D C11D C12D 122.5(4) . . ?
C10D C11D K1 69.2(2) . 1_556 ?
C12D C11D K1 90.8(3) . 1_556 ?
C11D C12D C7D 120.4(4) . . ?
C11D C12D K3 110.6(3) . . ?
C7D C12D K3 62.2(2) . . ?

loop_
_geom_bond_atom_site_label_1
_geom_bond_atom_site_label_2
_geom_bond_distance
_geom_bond_site_symmetry_2
_geom_bond_publ_flag
Ca1 N1A 2.399(3) 14_455 ?
Ca1 N1A 2.399(3) . ?
Ca1 N1B 2.406(3) . ?
Ca1 N1B 2.406(3) 14_455 ?
Ca1 C1B 3.078(4) 14_455 ?
Ca1 C1B 3.078(4) . ?
Ca1 C2B 3.189(4) . ?
Ca1 C2B 3.189(4) 14_455 ?
Ca1 K2 4.0509(17) . ?
Ca1 K1 4.1243(17) . ?
Ca2 N1C 2.391(3) 14_455 ?
Ca2 N1C 2.391(3) . ?
Ca2 N1D 2.415(3) . ?
Ca2 N1D 2.415(3) 14_455 ?
Ca2 C7C 3.102(3) 14_455 ?
Ca2 C7C 3.102(3) . ?
Ca2 C12C 3.120(3) 14_455 ?
Ca2 C12C 3.120(3) . ?
Ca2 C1D 3.180(4) . ?
Ca2 C1D 3.180(4) 14_455 ?
Ca2 K3 4.3501(10) 14_455 ?
Ca2 K3 4.3501(10) . ?
K1 N1A 3.060(3) . ?
K1 N1A 3.060(3) 14_455 ?
K1 C1A 3.081(4) 14_455 ?
K1 C1A 3.081(4) . ?
K1 C10D 3.120(4) 14_454 ?
K1 C10D 3.120(4) 1_554 ?
K1 C2A 3.141(4) 14_455 ?
K1 C2A 3.141(4) . ?
K1 C9D 3.204(4) 1_554 ?
K1 C9D 3.204(4) 14_454 ?
K1 C11D 3.331(4) 14_454 ?
K1 C11D 3.331(4) 1_554 ?
K2 N1B 2.932(3) 14_455 ?
K2 N1B 2.932(3) . ?
K2 C4C 3.106(4) . ?
K2 C4C 3.106(4) 14_455 ?
K2 C3C 3.204(4) 14_455 ?
K2 C3C 3.204(4) . ?
K2 C7B 3.359(4) 14_455 ?
K2 C7B 3.359(4) . ?
K2 C5C 3.368(4) 14_455 ?
K2 C5C 3.368(4) . ?
K2 C1B 3.460(4) 14_455 ?
K2 C1B 3.461(4) . ?
K3 O2 2.629(3) . ?
K3 O1 2.632(3) . ?
K3 O3 2.695(3) . ?
K3 N1D 2.892(3) . ?
K3 C7D 2.965(4) . ?
K3 C8C 3.069(4) 14_455 ?
K3 C9C 3.343(4) 14_455 ?
K3 C12D 3.349(4) . ?
K3 C1D 3.378(4) . ?
K3 C6D 3.401(4) . ?
K3 C7C 3.417(3) 14_455 ?
K3 C8D 3.475(4) . ?
O1 C4 1.410(6) . ?
O1 C1 1.418(6) . ?
O2 C5 1.316(9) . ?
O2 C8 1.409(8) . ?
O3 C9 1.418(6) . ?
O3 C12 1.434(5) . ?
C1 C2 1.443(9) . ?
C2 C3 1.501(9) . ?
C3 C4 1.521(7) . ?
C5 C6 1.397(11) . ?
C6 C7 1.642(13) . ?
C7 C8 1.436(11) . ?
C9 C10 1.510(7) . ?
C10 C11 1.503(7) . ?
C11 C12 1.495(6) . ?
N1A C7A 1.394(5) . ?
N1A C1A 1.404(5) . ?
C1A C6A 1.406(5) . ?
C1A C2A 1.409(5) . ?
C2A C3A 1.372(6) . ?
C3A C4A 1.380(6) . ?
C4A C5A 1.396(6) . ?
C5A C6A 1.380(6) . ?
C7A C12A 1.400(5) . ?
C7A C8A 1.408(5) . ?
C8A C9A 1.377(6) . ?
C9A C10A 1.381(6) . ?
C10A C11A 1.385(6) . ?
C11A C12A 1.371(6) . ?
N1B C1B 1.381(5) . ?
N1B C7B 1.401(5) . ?
C1B C2B 1.407(5) . ?
C1B C6B 1.415(5) . ?
C2B C3B 1.372(6) . ?
C3B C4B 1.391(7) . ?
C4B C5B 1.374(7) . ?
C5B C6B 1.381(6) . ?
C7B C12B 1.391(6) . ?
C7B C8B 1.414(6) . ?
C8B C9B 1.394(6) . ?
C9B C10B 1.370(7) . ?
C10B C11B 1.384(7) . ?
C11B C12B 1.373(6) . ?
N1C C7C 1.383(4) . ?
N1C C1C 1.392(5) . ?
C1C C2C 1.414(5) . ?
C1C C6C 1.415(5) . ?
C2C C3C 1.391(6) . ?
C3C C4C 1.391(6) . ?
C4C C5C 1.374(6) . ?
C5C C6C 1.387(6) . ?
C7C C12C 1.411(5) . ?
C7C C8C 1.412(5) . ?
C7C K3 3.417(3) 14_455 ?
C8C C9C 1.381(5) . ?
C8C K3 3.069(4) 14_455 ?
C9C C10C 1.374(6) . ?
C9C K3 3.343(4) 14_455 ?
C10C C11C 1.391(6) . ?
C11C C12C 1.367(5) . ?
N1D C7D 1.385(5) . ?
N1D C1D 1.417(5) . ?
C1D C2D 1.394(6) . ?
C1D C6D 1.399(5) . ?
C2D C3D 1.387(6) . ?
C3D C4D 1.382(7) . ?
C4D C5D 1.387(8) . ?
C5D C6D 1.377(6) . ?
C7D C12D 1.413(5) . ?
C7D C8D 1.414(6) . ?
C8D C9D 1.388(6) . ?
C8D K1 3.495(4) 1_556 ?
C9D C10D 1.384(6) . ?
C9D K1 3.204(4) 1_556 ?
C10D C11D 1.372(6) . ?
C10D K1 3.120(4) 1_556 ?
C11D C12D 1.394(6) . ?
C11D K1 3.331(4) 1_556 ?
